data_7062767
loop_
_publ_author_name
'Fatykhova, Aigul M.'
'Sultanova, Elza D.'
'Burilov, Vladimir A.'
'Gafiatullin, Bulat Kh.'
'Fedoseeva, Angelina A.'
'Veshta, Tatyana A.'
'Ziganshin, Marat A.'
'Ziganshina, Sufia A.'
'Evtugyn, Vladimir G.'
'Islamov, Daut R.'
'Usachev, Konstantin S.'
'Solovieva, Svetlana E.'
'Antipin, Igor S.'

_publ_section_title
;
 Gallic acid-based dendrimers with a thiacalix[4]arene core: synthesis,
 aggregation and use for stabilization of Pd nanoparticles
;
_journal_issue 41
_journal_name_full 'New Journal of Chemistry'
_journal_page_first 19223
_journal_page_last 19234
_journal_paper_doi 10.1039/D3NJ03403H
_journal_volume 47
_journal_year 2023
_chemical_formula_moiety 'C60 H72 O8 S4'
_chemical_formula_sum 'C60 H72 O8 S4'
_chemical_formula_weight 1049.41
_space_group_crystal_system monoclinic
_space_group_IT_number 14
_space_group_name_Hall '-P 2yn'
_space_group_name_H-M_alt 'P 1 21/n 1'
_atom_sites_solution_hydrogens geom
_atom_sites_solution_primary dual
_audit_creation_date 2023-09-19
_audit_creation_method
;
Olex2 1.3-ac4
(compiled 2020.11.27 svn.r5f609507 for Rigaku Oxford Diffraction, GUI svn.r6214)
;
_audit_update_record
;
2023-09-26 deposited with the CCDC.	2023-09-27 downloaded from the CCDC.
;
_cell_angle_alpha 90
_cell_angle_beta 106.1600(10)
_cell_angle_gamma 90
_cell_formula_units_Z 4
_cell_length_a 15.3023(2)
_cell_length_b 19.7017(2)
_cell_length_c 19.7178(2)
_cell_measurement_reflns_used 25831
_cell_measurement_temperature 99.9(5)
_cell_measurement_theta_max 75.8740
_cell_measurement_theta_min 3.2240
_cell_volume 5709.67(11)
_computing_cell_refinement 'CrysAlisPro 1.171.42.80a (Rigaku OD, 2023)'
_computing_data_collection 'CrysAlisPro 1.171.42.80a (Rigaku OD, 2023)'
_computing_data_reduction 'CrysAlisPro 1.171.42.80a (Rigaku OD, 2023)'
_computing_molecular_graphics 'Olex2 1.3-ac4 (Dolomanov et al., 2009)'
_computing_publication_material 'Olex2 1.3-ac4 (Dolomanov et al., 2009)'
_computing_structure_refinement 'SHELXL 2016/6 (Sheldrick, 2015)'
_computing_structure_solution 'SHELXT 2014/5 (Sheldrick, 2014)'
_diffrn_ambient_environment N~2~
_diffrn_ambient_temperature 99.9(5)
_diffrn_detector 'Hybrid Pixel Array Detector'
_diffrn_detector_area_resol_mean 10.0000
_diffrn_detector_type HyPix
_diffrn_measured_fraction_theta_full 0.997
_diffrn_measured_fraction_theta_max 0.964
_diffrn_measurement_details
;
List of Runs (angles in degrees, time in seconds):

  # Type    Start    End  Width  t~exp~   \w     \q     \k     \f   Frames
#--------------------------------------------------------------------------
  1  \w    -35.00  25.00   0.50    1.00    --  -47.44  58.00-113.00  120
  2  \w   -117.00 -33.00   0.50    1.00    --  -47.44 -58.00 106.00  168
  3  \w    -11.00  20.00   0.50    1.00    --   47.44 -58.00 106.00   62
  4  \w     52.00  77.00   0.50    1.00    --   47.44  58.00-113.00   50
  5  \w    -59.00 -33.00   0.50    2.50    -- -106.00  58.00-113.00   52
  6  \w   -158.00-133.00   0.50    2.50    -- -106.00 -58.00 106.00   50
  7  \w     91.00 178.00   0.50    2.50    --  106.00  58.00-113.00  174
  8  \w     35.00  67.00   0.50    2.50    --  106.00 -58.00 106.00   64
  9  \w    -27.00  15.00   0.50    1.00    --   47.44 -19.00 120.00   84
 10  \w     14.00  92.00   0.50    1.00    --   47.44-125.00 -90.00  156
 11  \w    -27.00  24.00   0.50    1.00    --   47.44 -19.00 -60.00  102
 12  \w   -174.00-117.00   0.50    2.50    -- -106.00 -45.00-180.00  114
 13  \w   -112.00 -69.00   0.50    2.50    -- -106.00 125.00-120.00   86
 14  \w    -65.00 -36.00   0.50    2.50    -- -106.00  61.00-150.00   58
 15  \w    -70.00 -36.00   0.50    2.50    -- -106.00  61.00  30.00   68
 16  \w    -65.00 -36.00   0.50    2.50    -- -106.00  61.00   0.00   58
 17  \w     36.00  62.00   0.50    2.50    --  106.00 -61.00 -30.00   52
 18  \w     33.00  70.00   0.50    2.50    --  106.00 -61.00-120.00   74
 19  \w    132.00 174.00   0.50    2.50    --  106.00  61.00 150.00   84
 20  \w     33.00  98.00   0.50    2.50    --  106.00 -94.00-150.00  130
 21  \w     54.00 106.00   0.50    2.50    --  106.00 -94.00  60.00  104
 22  \w     34.00  78.00   0.50    2.50    --  106.00 -77.00  60.00   88
 23  \w     38.00  63.00   0.50    2.50    --  106.00 -61.00 150.00   50
 24  \w     97.00 165.00   0.50    2.50    --  106.00  45.00  30.00  136
 25  \w    101.00 127.00   0.50    2.50    --  106.00  61.00 150.00   52
 26  \w     35.00  63.00   0.50    2.50    --  106.00 -61.00 -90.00   56
;
_diffrn_measurement_device 'four-circle diffractometer'
_diffrn_measurement_device_type 'XtaLAB Synergy, Single source at home/near, HyPix'
_diffrn_measurement_method '\w scans'
_diffrn_orient_matrix_type 'CrysAlisPro convention (1999,Acta A55,543-557)'
_diffrn_orient_matrix_UB_11 -0.0593557000
_diffrn_orient_matrix_UB_12 -0.0541379000
_diffrn_orient_matrix_UB_13 -0.0477522000
_diffrn_orient_matrix_UB_21 0.0612465000
_diffrn_orient_matrix_UB_22 0.0036180000
_diffrn_orient_matrix_UB_23 -0.0500980000
_diffrn_orient_matrix_UB_31 0.0609709000
_diffrn_orient_matrix_UB_32 -0.0563057000
_diffrn_orient_matrix_UB_33 0.0426933000
_diffrn_radiation_monochromator mirror
_diffrn_radiation_probe x-ray
_diffrn_radiation_type 'Cu K\a'
_diffrn_radiation_wavelength 1.54184
_diffrn_reflns_av_R_equivalents 0.0257
_diffrn_reflns_av_unetI/netI 0.0215
_diffrn_reflns_Laue_measured_fraction_full 0.997
_diffrn_reflns_Laue_measured_fraction_max 0.964
_diffrn_reflns_limit_h_max 19
_diffrn_reflns_limit_h_min -18
_diffrn_reflns_limit_k_max 24
_diffrn_reflns_limit_k_min -24
_diffrn_reflns_limit_l_max 24
_diffrn_reflns_limit_l_min -24
_diffrn_reflns_number 44220
_diffrn_reflns_point_group_measured_fraction_full 0.997
_diffrn_reflns_point_group_measured_fraction_max 0.964
_diffrn_reflns_theta_full 67.684
_diffrn_reflns_theta_max 76.764
_diffrn_reflns_theta_min 3.237
_diffrn_source 'micro-focus sealed X-ray tube'
_diffrn_source_type 'PhotonJet (Cu) X-ray Source'
_exptl_absorpt_coefficient_mu 1.944
_exptl_absorpt_correction_T_max 1.000
_exptl_absorpt_correction_T_min 0.533
_exptl_absorpt_correction_type gaussian
_exptl_absorpt_process_details
;
CrysAlisPro 1.171.42.80a (Rigaku Oxford Diffraction, 2023)
Numerical absorption correction based on gaussian integration over
a multifaceted crystal model
Empirical absorption correction using spherical harmonics,
implemented in SCALE3 ABSPACK scaling algorithm.
;
_exptl_crystal_colour colourless
_exptl_crystal_colour_primary colourless
_exptl_crystal_density_diffrn 1.221
_exptl_crystal_description needle
_exptl_crystal_F_000 2240
_exptl_crystal_size_max 0.29
_exptl_crystal_size_mid 0.22
_exptl_crystal_size_min 0.13
_refine_diff_density_max 0.971
_refine_diff_density_min -0.690
_refine_diff_density_rms 0.079
_refine_ls_extinction_method none
_refine_ls_goodness_of_fit_ref 1.045
_refine_ls_hydrogen_treatment constr
_refine_ls_matrix_type full
_refine_ls_number_parameters 804
_refine_ls_number_reflns 11619
_refine_ls_number_restraints 237
_refine_ls_restrained_S_all 1.046
_refine_ls_R_factor_all 0.0706
_refine_ls_R_factor_gt 0.0672
_refine_ls_shift/su_max 0.001
_refine_ls_shift/su_mean 0.000
_refine_ls_structure_factor_coef Fsqd
_refine_ls_weighting_details 'w=1/[\s^2^(Fo^2^)+(0.1128P)^2^+6.2575P] where P=(Fo^2^+2Fc^2^)/3'
_refine_ls_weighting_scheme calc
_refine_ls_wR_factor_gt 0.1906
_refine_ls_wR_factor_ref 0.1945
_reflns_Friedel_coverage 0.000
_reflns_number_gt 10636
_reflns_number_total 11619
_reflns_threshold_expression 'I > 2\s(I)'
_cod_data_source_file d3nj03403h2.cif
_cod_data_source_block burv728_corr2
_cod_depositor_comments 'Adding full bibliography for 7062767--7062768.cif.'
_cod_database_code 7062767
_shelx_shelxl_version_number 2016/6
_chemical_oxdiff_formula C60H70O8S4
_shelx_space_group_comment
;
The symmetry employed for this shelxl refinement is uniquely defined
by the following loop, which should always be used as a source of
symmetry information in preference to the above space-group names.
They are only intended as comments.
;
_shelx_estimated_absorpt_t_max 0.786
_shelx_estimated_absorpt_t_min 0.602
_reflns_odcompleteness_completeness 99.70
_reflns_odcompleteness_iscentric 1
_reflns_odcompleteness_theta 66.97
_olex2_refinement_description
;
1. Fixed Uiso
 At 1.2 times of:
  All C(H) groups, All C(H,H) groups
 At 1.5 times of:
  All C(H,H,H) groups
2. Restrained distances
 C15-C62 \\sim C62-C79
 with sigma of 0.001
 O28-C35 \\sim O4-C75
 with sigma of 0.001
 C59-C35 \\sim C75-C39
 with sigma of 0.001
 C7-O10 \\sim O6-C85
 with sigma of 0.001
 C31-C74 \\sim C74-C19
 with sigma of 0.001
 O10-C70 \\sim C70-O6
 with sigma of 0.001
 C33-C62 \\sim C62-C73
 with sigma of 0.001
 C2-C7 \\sim C85-C21
 with sigma of 0.001
 O4-C2 \\sim C21-O28
 with sigma of 0.001
 C71-C74 \\sim C74-C31
 with sigma of 0.001
 C5-C62 \\sim C62-C33
 with sigma of 0.001
 C81-C74 \\sim C74-C29
 with sigma of 0.001
 C29-C74 \\sim C74-C71
 with sigma of 0.001
 C79-C62 \\sim C62-C55
 with sigma of 0.001
 C55-C62 \\sim C62-C5
 with sigma of 0.001
 C17-C74 \\sim C74-C81
 with sigma of 0.001
 C77-C83 \\sim C57-C65
 with sigma of 0.001
 C37-C83 \\sim C57-C67
 with sigma of 0.001
 C37-O12 \\sim O20-C67
 with sigma of 0.001
 C63-C69 \\sim C41-C9
 with sigma of 0.001
 C41-O8 \\sim O8-C69
 with sigma of 0.001
 O20-C63 \\sim C9-O12
 with sigma of 0.001
 O28-C43 \\sim O4-C61
 with sigma of 0.001
 C61-C35 \\sim C75-C43
 with sigma of 0.001
 C59-C61 \\sim C43-C39
 with sigma of 0.001
 C11-C90 \\sim C90-C23
 with sigma of 0.001
3. Uiso/Uaniso restraints and constraints
Uanis(C33) = Uanis(C79)
Uanis(C63) = Uanis(C9)
Uanis(C65) = Uanis(C77)
Uanis(C55) = Uanis(C5)
Uanis(C69) = Uanis(C41)
Uanis(O12) = Uanis(O20)
Uanis(C37) = Uanis(C67)
Uanis(O10) = Uanis(O6)
Uanis(C19) = Uanis(C29)
Uanis(C39) = Uanis(C59)
Uanis(C23) = Uanis(C11)
4. Rigid body (RIGU) restrains
 C62, C15, C33, C55, C5, C73, C79
 with sigma for 1-2 distances of 0.001 and sigma for 1-3 distances of 0.001
 O20, C57, C63, C65, C67, C69, O12, C9, C37, C41, C77, C83
 with sigma for 1-2 distances of 0.001 and sigma for 1-3 distances of 0.001
 C74, C17, C29, C31, C19, C71, C81
 with sigma for 1-2 distances of 0.001 and sigma for 1-3 distances of 0.001
 O4, O10, C2, C7, C35, C59, C61, O6, O28, C21, C39, C43, C75, C85
 with sigma for 1-2 distances of 0.001 and sigma for 1-3 distances of 0.001
5. Others
 Sof(C5)=Sof(H5A)=Sof(H5B)=Sof(H5C)=Sof(C73)=Sof(H73A)=Sof(H73B)=Sof(H73C)=
 Sof(C79)=Sof(H79A)=Sof(H79B)=Sof(H79C)=1-FVAR(1)
 Sof(C15)=Sof(H15A)=Sof(H15B)=Sof(H15C)=Sof(C33)=Sof(H33A)=Sof(H33B)=Sof(H33C)=
 Sof(C55)=Sof(H55A)=Sof(H55B)=Sof(H55C)=FVAR(1)
 Sof(C19)=Sof(H19A)=Sof(H19B)=Sof(H19C)=Sof(C71)=Sof(H71A)=Sof(H71B)=Sof(H71C)=
 Sof(C81)=Sof(H81A)=Sof(H81B)=Sof(H81C)=1-FVAR(2)
 Sof(C17)=Sof(H17A)=Sof(H17B)=Sof(H17C)=Sof(C29)=Sof(H29A)=Sof(H29B)=Sof(H29C)=
 Sof(C31)=Sof(H31A)=Sof(H31B)=Sof(H31C)=FVAR(2)
 Sof(O12)=Sof(C9)=Sof(H9A)=Sof(H9B)=Sof(C37)=Sof(H37A)=Sof(H37B)=Sof(C41)=
 Sof(H41A)=Sof(H41B)=Sof(C77)=Sof(H77)=Sof(C83)=1-FVAR(3)
 Sof(O20)=Sof(C57)=Sof(C63)=Sof(H63A)=Sof(H63B)=Sof(C65)=Sof(H65)=Sof(C67)=
 Sof(H67A)=Sof(H67B)=Sof(C69)=Sof(H69A)=Sof(H69B)=FVAR(3)
 Sof(O6)=Sof(O28)=Sof(C21)=Sof(H21A)=Sof(H21B)=Sof(C39)=Sof(H39)=Sof(C43)=
 Sof(H43A)=Sof(H43B)=Sof(C75)=Sof(C85)=Sof(H85A)=Sof(H85B)=1-FVAR(4)
 Sof(O4)=Sof(O10)=Sof(C2)=Sof(H2A)=Sof(H2B)=Sof(C7)=Sof(H7A)=Sof(H7B)=Sof(C35)=
 Sof(C59)=Sof(H59)=Sof(C61)=Sof(H61A)=Sof(H61B)=FVAR(4)
 Sof(C91)=Sof(H91A)=Sof(H91B)=Sof(H91C)=Sof(C23)=Sof(C47)=Sof(H47A)=Sof(H47B)=
 Sof(H47C)=Sof(C93)=Sof(H93A)=Sof(H93B)=Sof(H93C)=1-FVAR(5)
 Sof(C87)=Sof(H87A)=Sof(H87B)=Sof(H87C)=Sof(C11)=Sof(C45)=Sof(H45A)=Sof(H45B)=
 Sof(H45C)=Sof(C89)=Sof(H89A)=Sof(H89B)=Sof(H89C)=FVAR(5)
6.a Free rotating group:
 C87(C11,C45,C89), C91(C23,C47,C93)
6.b Secondary CH2 refined with riding coordinates:
 C3(H3A,H3B), C13(H13A,H13B), C32(H32A,H32B), C49(H49A,H49B), C66(H66A,H66B),
 C92(H92A,H92B), C2(H2A,H2B), C7(H7A,H7B), C61(H61A,H61B), C63(H63A,H63B),
 C67(H67A,H67B), C69(H69A,H69B), C9(H9A,H9B), C21(H21A,H21B), C37(H37A,H37B),
 C41(H41A,H41B), C43(H43A,H43B), C85(H85A,H85B)
6.c Aromatic/amide H refined with riding coordinates:
 C25(H25), C52(H52), C54(H54), C58(H58), C68(H68), C80(H80), C84(H84), C94(H94)
6.d Idealised Me refined as rotating group:
 C36(H36A,H36B,H36C), C78(H78A,H78B,H78C), C82(H82A,H82B,H82C), C15(H15A,H15B,
 H15C), C17(H17A,H17B,H17C), C29(H29A,H29B,H29C), C31(H31A,H31B,H31C), C33(H33A,
 H33B,H33C), C55(H55A,H55B,H55C), C87(H87A,H87B,H87C), C45(H45A,H45B,H45C),
 C89(H89A,H89B,H89C), C5(H5A,H5B,H5C), C19(H19A,H19B,H19C), C71(H71A,H71B,H71C),
  C73(H73A,H73B,H73C), C79(H79A,H79B,H79C), C81(H81A,H81B,H81C), C91(H91A,H91B,
 H91C), C47(H47A,H47B,H47C), C93(H93A,H93B,H93C)
6.e :
 C34(H34), C40(H40), C59(H59), C65(H65), C39(H39), C77(H77)
;
_olex2_submission_special_instructions 'No special instructions were received'
_oxdiff_exptl_absorpt_empirical_details
;
Empirical correction (ABSPACK) includes:
- Absorption correction using spherical harmonics
- Frame scaling
;
_oxdiff_exptl_absorpt_empirical_full_max 1.528
_oxdiff_exptl_absorpt_empirical_full_min 0.722

loop_
_space_group_symop_operation_xyz
'x, y, z'
'-x+1/2, y+1/2, -z+1/2'
'-x, -y, -z'
'x-1/2, -y-1/2, z-1/2'

loop_
_atom_site_label
_atom_site_type_symbol
_atom_site_fract_x
_atom_site_fract_y
_atom_site_fract_z
_atom_site_U_iso_or_equiv
_atom_site_adp_type
_atom_site_occupancy
_atom_site_site_symmetry_order
_atom_site_calc_flag
_atom_site_refinement_flags_posn
_atom_site_refinement_flags_adp
_atom_site_refinement_flags_occupancy
_atom_site_disorder_assembly
_atom_site_disorder_group
S1 S 0.00614(3) 0.27310(3) 0.35838(3) 0.02350(15) Uani 1 1 d . . . . .
S16 S 0.49221(3) 0.27123(3) 0.62673(3) 0.02494(15) Uani 1 1 d . . . . .
S24 S 0.25299(4) 0.47079(3) 0.48882(3) 0.03176(16) Uani 1 1 d . . . . .
S30 S 0.24895(3) 0.07315(3) 0.49018(3) 0.03064(16) Uani 1 1 d . . . . .
O8 O 0.37391(11) 0.34682(8) 0.49629(9) 0.0285(3) Uani 1 1 d D . . . .
O14 O 0.31042(10) 0.19411(8) 0.58867(9) 0.0272(3) Uani 1 1 d . . . . .
O18 O 0.28851(12) 0.15839(10) 0.76004(10) 0.0369(4) Uani 1 1 d . . . . .
O22 O 0.20700(12) 0.16112(10) 0.22054(10) 0.0405(4) Uani 1 1 d . . . . .
O26 O 0.18676(10) 0.19319(8) 0.39288(8) 0.0245(3) Uani 1 1 d . . . . .
C3 C 0.23509(17) 0.18136(14) 0.29114(13) 0.0350(5) Uani 1 1 d . . . . .
H3A H 0.244504 0.231107 0.294294 0.042 Uiso 1 1 calc R U . . .
H3B H 0.293178 0.158907 0.315639 0.042 Uiso 1 1 calc R U . . .
C13 C 0.26660(18) 0.18904(14) 0.69326(14) 0.0371(6) Uani 1 1 d . . . . .
H13A H 0.274688 0.238841 0.697945 0.045 Uiso 1 1 calc R U . . .
H13B H 0.202565 0.179381 0.667198 0.045 Uiso 1 1 calc R U . . .
C25 C 0.09802(15) 0.11313(13) 0.52803(13) 0.0338(5) Uani 1 1 d . . . . .
H25 H 0.115097 0.078246 0.562447 0.041 Uiso 1 1 calc R U . . .
C27 C 0.54772(16) 0.12976(15) 0.41784(13) 0.0361(6) Uani 1 1 d . . . . .
C32 C 0.27271(19) 0.17458(18) 0.18445(15) 0.0461(7) Uani 1 1 d . . . . .
H32A H 0.325260 0.143691 0.201608 0.055 Uiso 1 1 calc R U . . .
H32B H 0.294759 0.221847 0.193759 0.055 Uiso 1 1 calc R U . . .
C34 C 0.30188(19) 0.12753(19) 0.92841(17) 0.0526(8) Uani 1 1 d . . . . .
H34 H 0.326245 0.106070 0.972810 0.063 Uiso 1 1 calc R U . . .
C36 C 0.5885(2) 0.05986(17) 0.43860(17) 0.0520(8) Uani 1 1 d . . . . .
H36A H 0.623005 0.060043 0.488583 0.078 Uiso 1 1 calc R U . . .
H36B H 0.629172 0.048313 0.409735 0.078 Uiso 1 1 calc R U . . .
H36C H 0.539593 0.026166 0.430871 0.078 Uiso 1 1 calc R U . . .
C38 C 0.13027(13) 0.17816(11) 0.43410(11) 0.0225(4) Uani 1 1 d . . . . .
C40 C 0.2008(2) 0.1576(2) 0.04842(19) 0.0702(12) Uani 1 1 d . . . . .
H40 H 0.174707 0.151636 -0.000896 0.084 Uiso 1 1 calc R U . . .
C42 C 0.05006(14) 0.21472(11) 0.42764(11) 0.0223(4) Uani 1 1 d . . . . .
C44 C 0.36791(14) 0.17762(11) 0.54875(12) 0.0239(4) Uani 1 1 d . . . . .
C46 C 0.09550(14) 0.33076(11) 0.36046(12) 0.0227(4) Uani 1 1 d . . . . .
C48 C 0.44903(14) 0.21319(11) 0.55682(12) 0.0231(4) Uani 1 1 d . . . . .
C49 C 0.16212(16) 0.16141(13) 0.32482(13) 0.0322(5) Uani 1 1 d . . . . .
H49A H 0.101886 0.177625 0.296229 0.039 Uiso 1 1 calc R U . . .
H49B H 0.159771 0.111470 0.329554 0.039 Uiso 1 1 calc R U . . .
C50 C 0.40468(14) 0.33119(11) 0.62212(12) 0.0239(4) Uani 1 1 d . . . . .
C51 C 0.01738(15) 0.14848(15) 0.52175(13) 0.0357(6) Uani 1 1 d . . . . .
C52 C 0.50581(14) 0.19786(12) 0.51456(12) 0.0257(4) Uani 1 1 d . . . . .
H52 H 0.560667 0.222731 0.520742 0.031 Uiso 1 1 calc R U . . .
C53 C 0.27204(18) 0.15381(16) 0.87405(16) 0.0427(6) Uani 1 1 d . . . . .
C54 C 0.11153(15) 0.34662(11) 0.29616(12) 0.0257(4) Uani 1 1 d . . . . .
H54 H 0.081499 0.321227 0.255372 0.031 Uiso 1 1 calc R U . . .
C56 C 0.23273(19) 0.16481(16) 0.10863(16) 0.0442(7) Uani 1 1 d . . . . .
C58 C 0.39084(15) 0.35093(12) 0.68613(12) 0.0274(5) Uani 1 1 d . . . . .
H58 H 0.421399 0.327227 0.727968 0.033 Uiso 1 1 calc R U . . .
C60 C 0.20191(15) 0.41701(11) 0.41660(12) 0.0269(5) Uani 1 1 d . . . . .
C62 C 0.18024(14) 0.41581(11) 0.21641(13) 0.0411(6) Uani 1 1 d D . . . .
C64 C 0.36046(14) 0.36511(11) 0.55979(12) 0.0252(4) Uani 1 1 d . . . . .
C66 C 0.2372(2) 0.18330(17) 0.80387(16) 0.0477(7) Uani 1 1 d . . . . .
H66A H 0.172358 0.171041 0.783973 0.057 Uiso 1 1 calc R U . . .
H66B H 0.241838 0.233395 0.806814 0.057 Uiso 1 1 calc R U . . .
C68 C -0.00500(14) 0.20005(13) 0.47126(12) 0.0282(5) Uani 1 1 d . . . . .
H68 H -0.058953 0.225663 0.466603 0.034 Uiso 1 1 calc R U . . .
C70 C 0.13985(14) 0.36698(11) 0.42146(12) 0.0242(4) Uani 1 1 d D . . . .
C72 C 0.34451(14) 0.12686(11) 0.49765(12) 0.0255(4) Uani 1 1 d . . . . .
C74 C -0.04603(16) 0.13383(15) 0.56866(14) 0.0498(7) Uani 1 1 d D . . . .
C76 C 0.15440(14) 0.12753(11) 0.48520(12) 0.0260(5) Uani 1 1 d . . . . .
C78 C 0.49508(19) 0.13019(18) 0.33945(15) 0.0468(7) Uani 1 1 d . . . . .
H78A H 0.469800 0.175539 0.326112 0.070 Uiso 1 1 calc R U . . .
H78B H 0.445490 0.097010 0.330966 0.070 Uiso 1 1 calc R U . . .
H78C H 0.536249 0.118296 0.311097 0.070 Uiso 1 1 calc R U . . .
C80 C 0.40259(15) 0.11190(12) 0.45639(13) 0.0288(5) Uani 1 1 d . . . . .
H80 H 0.386318 0.076677 0.422283 0.035 Uiso 1 1 calc R U . . .
C82 C 0.6241(2) 0.18345(19) 0.42552(18) 0.0534(8) Uani 1 1 d . . . . .
H82A H 0.596740 0.228478 0.414052 0.080 Uiso 1 1 calc R U . . .
H82B H 0.660380 0.172421 0.393161 0.080 Uiso 1 1 calc R U . . .
H82C H 0.663281 0.183349 0.474183 0.080 Uiso 1 1 calc R U . . .
C84 C 0.21690(16) 0.43257(12) 0.35140(13) 0.0298(5) Uani 1 1 d . . . . .
H84 H 0.259596 0.466893 0.349108 0.036 Uiso 1 1 calc R U . . .
C86 C 0.30056(15) 0.41794(11) 0.56289(13) 0.0273(5) Uani 1 1 d . . . . .
C88 C 0.17059(16) 0.39884(12) 0.29000(13) 0.0294(5) Uani 1 1 d . . . . .
C90 C 0.33333(16) 0.40453(12) 0.69037(13) 0.0309(5) Uani 1 1 d D . . . .
C92 C 0.33018(16) 0.15948(13) 0.65471(13) 0.0327(5) Uani 1 1 d . . . . .
H92A H 0.394341 0.166860 0.681949 0.039 Uiso 1 1 calc R U . . .
H92B H 0.319596 0.110119 0.647329 0.039 Uiso 1 1 calc R U . . .
C94 C 0.28720(16) 0.43679(12) 0.62734(13) 0.0310(5) Uani 1 1 d . . . . .
H94 H 0.245792 0.472395 0.628543 0.037 Uiso 1 1 calc R U . . .
C95 C 0.48425(15) 0.14711(12) 0.46357(12) 0.0284(5) Uani 1 1 d . . . . .
O4 O -0.04422(13) 0.41327(13) 0.56794(11) 0.0350(6) Uani 0.843(5) 1 d D . P A 1
O10 O 0.1225(4) 0.3538(4) 0.4847(2) 0.0288(4) Uani 0.843(5) 1 d D . P A 1
O20 O 0.53056(18) 0.36677(14) 0.38869(16) 0.0392(6) Uani 0.733(4) 1 d D . P B 1
C2 C 0.0402(2) 0.38412(18) 0.56463(16) 0.0322(7) Uani 0.843(5) 1 d D . P A 1
H2A H 0.042386 0.335282 0.576788 0.039 Uiso 0.843(5) 1 calc R U P A 1
H2B H 0.091934 0.407270 0.598152 0.039 Uiso 0.843(5) 1 calc R U P A 1
C7 C 0.0450(2) 0.39347(18) 0.49040(18) 0.0315(7) Uani 0.843(5) 1 d D . P A 1
H7A H -0.011585 0.377059 0.456374 0.038 Uiso 0.843(5) 1 calc R U P A 1
H7B H 0.053392 0.441979 0.480734 0.038 Uiso 0.843(5) 1 calc R U P A 1
C15 C 0.2399(3) 0.4788(2) 0.21597(18) 0.0511(10) Uani 0.821(4) 1 d D . P C 1
H15A H 0.240849 0.488617 0.167445 0.077 Uiso 0.821(4) 1 calc R U P C 1
H15B H 0.302007 0.470073 0.245198 0.077 Uiso 0.821(4) 1 calc R U P C 1
H15C H 0.214734 0.517870 0.234975 0.077 Uiso 0.821(4) 1 calc R U P C 1
C17 C -0.0783(5) 0.0594(3) 0.5563(4) 0.087(2) Uani 0.649(4) 1 d D . P D 1
H17A H -0.116053 0.054013 0.507555 0.131 Uiso 0.649(4) 1 calc R U P D 1
H17B H -0.114069 0.047696 0.588886 0.131 Uiso 0.649(4) 1 calc R U P D 1
H17C H -0.025345 0.029391 0.564704 0.131 Uiso 0.649(4) 1 calc R U P D 1
C29 C 0.0076(3) 0.1426(3) 0.64710(18) 0.0510(10) Uani 0.649(4) 1 d D . P D 1
H29A H 0.057744 0.109821 0.659289 0.077 Uiso 0.649(4) 1 calc R U P D 1
H29B H -0.033081 0.134696 0.676902 0.077 Uiso 0.649(4) 1 calc R U P D 1
H29C H 0.032139 0.188764 0.654860 0.077 Uiso 0.649(4) 1 calc R U P D 1
C31 C -0.1227(4) 0.1870(3) 0.5597(4) 0.085(2) Uani 0.649(4) 1 d D . P D 1
H31A H -0.097551 0.232577 0.558544 0.127 Uiso 0.649(4) 1 calc R U P D 1
H31B H -0.149198 0.183636 0.599484 0.127 Uiso 0.649(4) 1 calc R U P D 1
H31C H -0.169915 0.178439 0.515499 0.127 Uiso 0.649(4) 1 calc R U P D 1
C33 C 0.2180(2) 0.35403(17) 0.18547(18) 0.0452(7) Uani 0.821(4) 1 d D . P C 1
H33A H 0.220625 0.364650 0.137518 0.068 Uiso 0.821(4) 1 calc R U P C 1
H33B H 0.178085 0.314850 0.184060 0.068 Uiso 0.821(4) 1 calc R U P C 1
H33C H 0.279264 0.343390 0.215188 0.068 Uiso 0.821(4) 1 calc R U P C 1
C35 C 0.0105(2) 0.48883(17) 0.66543(17) 0.0314(7) Uani 0.843(5) 1 d D . P A 1
C55 C 0.0851(2) 0.43018(19) 0.16585(17) 0.0431(7) Uani 0.821(4) 1 d D . P C 1
H55A H 0.055721 0.466585 0.185379 0.065 Uiso 0.821(4) 1 calc R U P C 1
H55B H 0.047856 0.388983 0.160430 0.065 Uiso 0.821(4) 1 calc R U P C 1
H55C H 0.091225 0.444086 0.119689 0.065 Uiso 0.821(4) 1 calc R U P C 1
C57 C 0.4920(5) 0.4862(3) 0.3618(4) 0.0376(11) Uani 0.733(4) 1 d D . P B 1
C59 C 0.0561(2) 0.53751(17) 0.6867(2) 0.0387(7) Uani 0.843(5) 1 d D . P A 1
H59 H 0.092500 0.576313 0.703680 0.046 Uiso 0.843(5) 1 calc R U P A 1
C61 C -0.0463(2) 0.42995(16) 0.63729(17) 0.0324(7) Uani 0.843(5) 1 d D . P A 1
H61A H -0.024886 0.390497 0.668598 0.039 Uiso 0.843(5) 1 calc R U P A 1
H61B H -0.109830 0.439598 0.637138 0.039 Uiso 0.843(5) 1 calc R U P A 1
C63 C 0.4469(3) 0.35299(19) 0.4045(2) 0.0294(7) Uani 0.733(4) 1 d D . P B 1
H63A H 0.433764 0.303740 0.399604 0.035 Uiso 0.733(4) 1 calc R U P B 1
H63B H 0.396707 0.377326 0.370647 0.035 Uiso 0.733(4) 1 calc R U P B 1
C65 C 0.4439(9) 0.5336(6) 0.3419(12) 0.0500(17) Uani 0.733(4) 1 d D . P B 1
H65 H 0.405291 0.571493 0.325903 0.060 Uiso 0.733(4) 1 calc R U P B 1
C67 C 0.5608(3) 0.43443(19) 0.3952(2) 0.0443(7) Uani 0.733(4) 1 d D . P B 1
H67A H 0.612439 0.438212 0.374325 0.053 Uiso 0.733(4) 1 calc R U P B 1
H67B H 0.584217 0.445267 0.446061 0.053 Uiso 0.733(4) 1 calc R U P B 1
C69 C 0.4519(3) 0.3752(2) 0.4785(2) 0.0296(8) Uani 0.733(4) 1 d D . P B 1
H69A H 0.508884 0.358626 0.511866 0.035 Uiso 0.733(4) 1 calc R U P B 1
H69B H 0.450844 0.425345 0.481267 0.035 Uiso 0.733(4) 1 calc R U P B 1
C87 C 0.2180(2) 0.3989(2) 0.7608(2) 0.0389(11) Uani 0.617(5) 1 d G . P E 1
H87A H 0.218345 0.349237 0.757555 0.058 Uiso 0.617(5) 1 calc R U P E 1
H87B H 0.170572 0.417283 0.720845 0.058 Uiso 0.617(5) 1 calc R U P E 1
H87C H 0.205571 0.412269 0.805096 0.058 Uiso 0.617(5) 1 calc R U P E 1
C11 C 0.31119(19) 0.42682(17) 0.75913(11) 0.0322(8) Uani 0.617(5) 1 d DG . P E 1
C45 C 0.3106(3) 0.50473(16) 0.7644(2) 0.0407(14) Uani 0.617(5) 1 d G . P E 1
H45A H 0.265212 0.523316 0.723246 0.061 Uiso 0.617(5) 1 calc R U P E 1
H45B H 0.370896 0.522409 0.765580 0.061 Uiso 0.617(5) 1 calc R U P E 1
H45C H 0.295371 0.518088 0.807571 0.061 Uiso 0.617(5) 1 calc R U P E 1
C89 C 0.3856(2) 0.3978(2) 0.8218(2) 0.0552(17) Uani 0.617(5) 1 d G . P E 1
H89A H 0.380386 0.418309 0.865770 0.083 Uiso 0.617(5) 1 calc R U P E 1
H89B H 0.445597 0.408172 0.815653 0.083 Uiso 0.617(5) 1 calc R U P E 1
H89C H 0.378264 0.348519 0.823813 0.083 Uiso 0.617(5) 1 calc R U P E 1
O6 O 0.1200(19) 0.354(2) 0.4838(10) 0.0288(4) Uani 0.157(5) 1 d D . P A 2
O12 O 0.5448(5) 0.3955(4) 0.4133(4) 0.0392(6) Uani 0.267(4) 1 d D . P B 2
O28 O -0.0255(9) 0.3668(6) 0.6032(9) 0.061(4) Uani 0.157(5) 1 d D . P A 2
C5 C 0.1255(10) 0.3750(7) 0.1517(5) 0.0431(7) Uani 0.179(4) 1 d D . P C 2
H5A H 0.060409 0.384278 0.143417 0.065 Uiso 0.179(4) 1 calc R U P C 2
H5B H 0.136799 0.326399 0.160542 0.065 Uiso 0.179(4) 1 calc R U P C 2
H5C H 0.144372 0.388397 0.110044 0.065 Uiso 0.179(4) 1 calc R U P C 2
C9 C 0.4602(6) 0.3708(6) 0.4206(6) 0.0294(7) Uani 0.267(4) 1 d D . P B 2
H9A H 0.456425 0.321163 0.412771 0.035 Uiso 0.267(4) 1 calc R U P B 2
H9B H 0.409337 0.392380 0.384769 0.035 Uiso 0.267(4) 1 calc R U P B 2
C19 C -0.1407(3) 0.1160(5) 0.5191(4) 0.0510(10) Uani 0.351(4) 1 d D . P D 2
H19A H -0.163828 0.154536 0.487769 0.077 Uiso 0.351(4) 1 calc R U P D 2
H19B H -0.182729 0.106210 0.547382 0.077 Uiso 0.351(4) 1 calc R U P D 2
H19C H -0.135689 0.076127 0.490802 0.077 Uiso 0.351(4) 1 calc R U P D 2
C21 C 0.0605(9) 0.3533(11) 0.5903(8) 0.048(4) Uani 0.157(5) 1 d D . P A 2
H21A H 0.075313 0.304383 0.596119 0.058 Uiso 0.157(5) 1 calc R U P A 2
H21B H 0.109530 0.379405 0.623369 0.058 Uiso 0.157(5) 1 calc R U P A 2
C37 C 0.5357(7) 0.4244(5) 0.3465(5) 0.0443(7) Uani 0.267(4) 1 d D . P B 2
H37A H 0.500184 0.393634 0.309296 0.053 Uiso 0.267(4) 1 calc R U P B 2
H37B H 0.596546 0.430782 0.339138 0.053 Uiso 0.267(4) 1 calc R U P B 2
C39 C 0.0586(11) 0.5328(7) 0.6541(11) 0.0387(7) Uani 0.157(5) 1 d D . P A 2
H39 H 0.098964 0.569436 0.671357 0.046 Uiso 0.157(5) 1 calc R U P A 2
C41 C 0.4522(8) 0.3866(8) 0.4934(6) 0.0296(8) Uani 0.267(4) 1 d D . P B 2
H41A H 0.507419 0.372253 0.530264 0.035 Uiso 0.267(4) 1 calc R U P B 2
H41B H 0.441780 0.435601 0.498812 0.035 Uiso 0.267(4) 1 calc R U P B 2
C43 C -0.0581(11) 0.4343(5) 0.5996(16) 0.057(6) Uani 0.157(5) 1 d D . P A 2
H43A H -0.108558 0.435656 0.621887 0.068 Uiso 0.157(5) 1 calc R U P A 2
H43B H -0.083911 0.446197 0.549155 0.068 Uiso 0.157(5) 1 calc R U P A 2
C71 C -0.0580(8) 0.1981(4) 0.6101(6) 0.077(3) Uani 0.351(4) 1 d D . P D 2
H71A H -0.000305 0.208808 0.645089 0.115 Uiso 0.351(4) 1 calc R U P D 2
H71B H -0.105055 0.189973 0.634149 0.115 Uiso 0.351(4) 1 calc R U P D 2
H71C H -0.076086 0.236252 0.577297 0.115 Uiso 0.351(4) 1 calc R U P D 2
C73 C 0.2830(3) 0.4027(8) 0.2286(7) 0.039(2) Uani 0.179(4) 1 d D . P C 2
H73A H 0.297644 0.404673 0.183307 0.058 Uiso 0.179(4) 1 calc R U P C 2
H73B H 0.298530 0.357756 0.249750 0.058 Uiso 0.179(4) 1 calc R U P C 2
H73C H 0.317907 0.437425 0.260403 0.058 Uiso 0.179(4) 1 calc R U P C 2
C75 C 0.0079(15) 0.4867(8) 0.6324(13) 0.074(9) Uani 0.157(5) 1 d D . P A 2
C77 C 0.441(3) 0.5364(15) 0.349(3) 0.0500(17) Uani 0.267(4) 1 d D . P B 2
H77 H 0.403510 0.572975 0.354264 0.060 Uiso 0.267(4) 1 calc R U P B 2
C79 C 0.1919(14) 0.49361(19) 0.2228(9) 0.0452(7) Uani 0.179(4) 1 d D . P C 2
H79A H 0.240237 0.504676 0.265617 0.068 Uiso 0.179(4) 1 calc R U P C 2
H79B H 0.134717 0.514359 0.225301 0.068 Uiso 0.179(4) 1 calc R U P C 2
H79C H 0.208236 0.511162 0.181399 0.068 Uiso 0.179(4) 1 calc R U P C 2
C81 C -0.0188(7) 0.0667(5) 0.6097(7) 0.084(4) Uani 0.351(4) 1 d D . P D 2
H81A H -0.013478 0.030708 0.576806 0.126 Uiso 0.351(4) 1 calc R U P D 2
H81B H -0.065409 0.054304 0.632916 0.126 Uiso 0.351(4) 1 calc R U P D 2
H81C H 0.039755 0.072670 0.645355 0.126 Uiso 0.351(4) 1 calc R U P D 2
C83 C 0.4888(16) 0.4907(8) 0.3419(12) 0.050(4) Uani 0.267(4) 1 d D . P B 2
C85 C 0.0498(13) 0.3752(12) 0.5157(8) 0.044(5) Uani 0.157(5) 1 d D . P A 2
H85A H -0.009305 0.357828 0.486221 0.053 Uiso 0.157(5) 1 calc R U P A 2
H85B H 0.046553 0.425385 0.514109 0.053 Uiso 0.157(5) 1 calc R U P A 2
C91 C 0.2808(5) 0.4907(4) 0.7601(4) 0.073(5) Uani 0.383(5) 1 d G . P E 2
H91A H 0.223767 0.485310 0.722613 0.110 Uiso 0.383(5) 1 calc R U P E 2
H91B H 0.315782 0.528348 0.748291 0.110 Uiso 0.383(5) 1 calc R U P E 2
H91C H 0.267369 0.500243 0.804889 0.110 Uiso 0.383(5) 1 calc R U P E 2
C23 C 0.3367(4) 0.4248(3) 0.76703(16) 0.0322(8) Uani 0.383(5) 1 d DG . P E 2
C47 C 0.4328(3) 0.4372(4) 0.8162(4) 0.0441(19) Uani 0.383(5) 1 d G . P E 2
H47A H 0.464754 0.469981 0.794286 0.066 Uiso 0.383(5) 1 calc R U P E 2
H47B H 0.466571 0.394292 0.824107 0.066 Uiso 0.383(5) 1 calc R U P E 2
H47C H 0.428278 0.455121 0.861425 0.066 Uiso 0.383(5) 1 calc R U P E 2
C93 C 0.2898(5) 0.3686(4) 0.7981(4) 0.065(3) Uani 0.383(5) 1 d G . P E 2
H93A H 0.277211 0.385080 0.841320 0.097 Uiso 0.383(5) 1 calc R U P E 2
H93B H 0.329664 0.328784 0.809124 0.097 Uiso 0.383(5) 1 calc R U P E 2
H93C H 0.232469 0.355965 0.763621 0.097 Uiso 0.383(5) 1 calc R U P E 2

loop_
_atom_site_aniso_label
_atom_site_aniso_U_11
_atom_site_aniso_U_22
_atom_site_aniso_U_33
_atom_site_aniso_U_23
_atom_site_aniso_U_13
_atom_site_aniso_U_12
S1 0.0150(3) 0.0258(3) 0.0274(3) 0.00238(19) 0.00213(19) 0.00201(18)
S16 0.0151(3) 0.0290(3) 0.0283(3) -0.00276(19) 0.0020(2) 0.00164(18)
S24 0.0323(3) 0.0211(3) 0.0361(3) -0.0014(2) 0.0000(2) 0.0007(2)
S30 0.0167(3) 0.0221(3) 0.0484(4) 0.0036(2) 0.0012(2) 0.00161(18)
O8 0.0255(8) 0.0313(8) 0.0299(8) 0.0004(6) 0.0096(6) 0.0008(6)
O14 0.0168(7) 0.0320(8) 0.0341(8) 0.0029(6) 0.0092(6) 0.0043(6)
O18 0.0324(9) 0.0414(10) 0.0393(10) 0.0070(8) 0.0138(8) 0.0013(7)
O22 0.0321(9) 0.0519(11) 0.0398(10) -0.0053(8) 0.0135(8) 0.0021(8)
O26 0.0156(7) 0.0279(8) 0.0310(8) 0.0007(6) 0.0083(6) -0.0001(6)
C3 0.0258(11) 0.0449(14) 0.0353(13) 0.0049(11) 0.0103(10) 0.0058(10)
C13 0.0342(13) 0.0425(14) 0.0369(13) 0.0064(11) 0.0135(11) 0.0066(11)
C25 0.0202(10) 0.0416(13) 0.0357(12) 0.0154(10) 0.0015(9) -0.0029(9)
C27 0.0215(11) 0.0530(16) 0.0331(12) -0.0080(11) 0.0062(9) 0.0084(10)
C32 0.0341(14) 0.0662(19) 0.0391(14) -0.0011(13) 0.0121(11) 0.0013(13)
C34 0.0316(14) 0.077(2) 0.0507(17) 0.0216(16) 0.0134(12) 0.0008(14)
C36 0.0485(17) 0.0634(19) 0.0451(16) -0.0002(14) 0.0147(13) 0.0302(15)
C38 0.0141(9) 0.0249(10) 0.0281(10) 0.0005(8) 0.0053(8) -0.0015(8)
C40 0.0344(15) 0.128(4) 0.0477(19) -0.033(2) 0.0105(14) 0.0087(18)
C42 0.0149(9) 0.0248(10) 0.0259(10) 0.0001(8) 0.0033(8) -0.0007(8)
C44 0.0142(9) 0.0255(10) 0.0313(11) 0.0029(8) 0.0049(8) 0.0054(8)
C46 0.0168(9) 0.0212(10) 0.0288(11) 0.0010(8) 0.0039(8) 0.0035(8)
C48 0.0148(9) 0.0238(10) 0.0288(11) 0.0010(8) 0.0029(8) 0.0033(8)
C49 0.0255(11) 0.0371(13) 0.0354(12) -0.0050(10) 0.0109(10) 0.0007(9)
C50 0.0165(9) 0.0234(10) 0.0308(11) -0.0033(8) 0.0048(8) -0.0007(8)
C51 0.0167(10) 0.0563(16) 0.0320(12) 0.0146(11) 0.0033(9) -0.0020(10)
C52 0.0146(9) 0.0324(12) 0.0286(11) 0.0000(9) 0.0034(8) 0.0019(8)
C53 0.0289(13) 0.0535(16) 0.0481(16) 0.0126(13) 0.0151(12) -0.0037(11)
C54 0.0215(10) 0.0274(11) 0.0255(10) 0.0021(8) 0.0024(8) 0.0030(8)
C56 0.0310(13) 0.0586(18) 0.0453(16) -0.0071(13) 0.0143(12) 0.0082(12)
C58 0.0219(10) 0.0289(11) 0.0292(11) -0.0035(9) 0.0033(8) -0.0011(8)
C60 0.0212(10) 0.0219(10) 0.0341(12) 0.0013(9) 0.0021(9) 0.0046(8)
C62 0.0434(13) 0.0466(13) 0.0338(12) 0.0098(10) 0.0119(10) -0.0056(10)
C64 0.0200(10) 0.0243(10) 0.0304(11) -0.0032(8) 0.0053(8) -0.0027(8)
C66 0.0530(17) 0.0522(17) 0.0417(15) 0.0106(13) 0.0193(13) 0.0152(14)
C68 0.0135(9) 0.0406(13) 0.0295(11) 0.0031(9) 0.0042(8) 0.0027(9)
C70 0.0211(10) 0.0234(10) 0.0275(11) 0.0012(8) 0.0060(8) 0.0055(8)
C72 0.0142(9) 0.0242(10) 0.0344(11) 0.0027(9) 0.0009(8) 0.0038(8)
C74 0.0241(11) 0.0851(19) 0.0416(13) 0.0239(13) 0.0114(10) -0.0034(12)
C76 0.0140(9) 0.0262(11) 0.0342(11) 0.0040(9) 0.0005(8) -0.0001(8)
C78 0.0328(13) 0.072(2) 0.0370(14) 0.0050(13) 0.0118(11) 0.0146(13)
C80 0.0193(10) 0.0294(11) 0.0339(12) -0.0053(9) 0.0012(9) 0.0066(8)
C82 0.0351(15) 0.075(2) 0.0571(18) -0.0151(16) 0.0245(14) -0.0039(14)
C84 0.0254(11) 0.0251(11) 0.0372(12) 0.0057(9) 0.0061(9) 0.0001(9)
C86 0.0217(10) 0.0238(10) 0.0333(12) -0.0019(9) 0.0024(9) -0.0012(8)
C88 0.0257(11) 0.0288(11) 0.0320(12) 0.0069(9) 0.0050(9) 0.0029(9)
C90 0.0281(11) 0.0298(11) 0.0339(12) -0.0066(9) 0.0072(9) 0.0001(9)
C92 0.0264(11) 0.0352(12) 0.0394(13) 0.0076(10) 0.0137(10) 0.0030(9)
C94 0.0277(11) 0.0261(11) 0.0377(13) -0.0045(9) 0.0068(10) 0.0029(9)
C95 0.0164(10) 0.0355(12) 0.0314(11) -0.0020(9) 0.0034(8) 0.0076(9)
O4 0.0261(10) 0.0519(15) 0.0287(11) -0.0096(10) 0.0104(8) -0.0010(9)
O10 0.0276(8) 0.0317(8) 0.0286(8) -0.0037(6) 0.0102(7) 0.0003(7)
O20 0.0399(12) 0.0324(13) 0.0537(16) 0.0018(11) 0.0271(12) 0.0026(10)
C2 0.0297(13) 0.0418(17) 0.0278(14) -0.0041(12) 0.0127(11) 0.0012(12)
C7 0.0312(14) 0.0379(17) 0.0284(15) -0.0011(12) 0.0134(12) 0.0060(12)
C15 0.054(2) 0.0647(19) 0.0308(17) 0.0112(15) 0.0053(15) -0.0264(18)
C17 0.089(5) 0.112(3) 0.072(4) -0.009(3) 0.041(4) -0.059(3)
C29 0.0324(16) 0.081(3) 0.0423(16) 0.0152(16) 0.0138(12) -0.0020(16)
C31 0.038(3) 0.149(5) 0.078(4) 0.060(4) 0.034(3) 0.032(3)
C33 0.0471(18) 0.0550(14) 0.0373(16) 0.0061(13) 0.0180(14) -0.0044(13)
C35 0.0252(13) 0.0396(13) 0.0282(16) -0.0018(11) 0.0054(12) 0.0085(9)
C55 0.0440(15) 0.0513(18) 0.0305(14) 0.0097(12) 0.0046(11) -0.0091(12)
C57 0.0308(19) 0.0366(17) 0.047(3) 0.0029(16) 0.014(2) -0.0104(13)
C59 0.0296(13) 0.0402(13) 0.043(2) -0.0068(14) 0.0043(14) 0.0082(10)
C61 0.0303(14) 0.0436(15) 0.0280(14) -0.0030(11) 0.0160(12) -0.0001(10)
C63 0.0358(14) 0.025(2) 0.0294(19) -0.0080(12) 0.0129(14) -0.0047(11)
C65 0.0315(14) 0.0417(15) 0.071(5) -0.0001(18) 0.0045(18) -0.0075(10)
C67 0.0385(17) 0.0396(14) 0.0575(18) 0.0052(14) 0.0178(15) -0.0049(11)
C69 0.0289(12) 0.033(2) 0.0295(19) -0.0066(13) 0.0123(12) -0.0021(12)
C87 0.042(2) 0.047(2) 0.033(2) 0.0052(17) 0.0179(18) 0.0063(19)
C11 0.021(2) 0.0429(15) 0.0314(14) -0.0040(12) 0.0049(14) 0.0161(16)
C45 0.051(3) 0.036(3) 0.029(3) -0.019(2) 0.003(2) -0.002(2)
C89 0.047(3) 0.083(4) 0.027(2) -0.015(2) -0.003(2) 0.032(3)
O6 0.0276(8) 0.0317(8) 0.0286(8) -0.0037(6) 0.0102(7) 0.0003(7)
O12 0.0399(12) 0.0324(13) 0.0537(16) 0.0018(11) 0.0271(12) 0.0026(10)
O28 0.066(7) 0.052(5) 0.086(10) -0.008(6) 0.055(7) -0.010(5)
C5 0.0440(15) 0.0513(18) 0.0305(14) 0.0097(12) 0.0046(11) -0.0091(12)
C9 0.0358(14) 0.025(2) 0.0294(19) -0.0080(12) 0.0129(14) -0.0047(11)
C19 0.0324(16) 0.081(3) 0.0423(16) 0.0152(16) 0.0138(12) -0.0020(16)
C21 0.057(8) 0.047(9) 0.054(7) 0.010(7) 0.036(7) -0.002(6)
C37 0.0385(17) 0.0396(14) 0.0575(18) 0.0052(14) 0.0178(15) -0.0049(11)
C39 0.0296(13) 0.0402(13) 0.043(2) -0.0068(14) 0.0043(14) 0.0082(10)
C41 0.0289(12) 0.033(2) 0.0295(19) -0.0066(13) 0.0123(12) -0.0021(12)
C43 0.046(6) 0.055(5) 0.070(15) -0.018(6) 0.017(7) -0.008(4)
C71 0.063(7) 0.112(4) 0.066(6) -0.009(4) 0.036(5) -0.026(5)
C73 0.045(2) 0.049(5) 0.022(6) -0.003(5) 0.009(3) -0.009(3)
C75 0.049(8) 0.053(6) 0.10(2) -0.016(11) -0.002(13) -0.004(7)
C77 0.0315(14) 0.0417(15) 0.071(5) -0.0001(18) 0.0045(18) -0.0075(10)
C79 0.0471(18) 0.0550(14) 0.0373(16) 0.0061(13) 0.0180(14) -0.0044(13)
C81 0.040(4) 0.130(6) 0.096(7) 0.078(6) 0.041(4) 0.030(5)
C83 0.043(7) 0.044(4) 0.063(10) 0.009(4) 0.013(8) -0.001(4)
C85 0.046(7) 0.046(11) 0.051(8) 0.008(7) 0.030(7) 0.012(7)
C91 0.064(8) 0.062(7) 0.066(7) -0.045(6) -0.030(6) 0.020(6)
C23 0.021(2) 0.0429(15) 0.0314(14) -0.0040(12) 0.0049(14) 0.0161(16)
C47 0.036(4) 0.054(5) 0.034(4) -0.012(3) -0.004(3) 0.009(3)
C93 0.050(5) 0.092(7) 0.061(6) -0.032(5) 0.028(4) -0.012(5)

loop_
_atom_type_symbol
_atom_type_description
_atom_type_scat_dispersion_real
_atom_type_scat_dispersion_imag
_atom_type_scat_source
C C 0.0181 0.0091 'International Tables Vol C Tables 4.2.6.8 and 6.1.1.4'
H H 0.0000 0.0000 'International Tables Vol C Tables 4.2.6.8 and 6.1.1.4'
O O 0.0492 0.0322 'International Tables Vol C Tables 4.2.6.8 and 6.1.1.4'
S S 0.3331 0.5567 'International Tables Vol C Tables 4.2.6.8 and 6.1.1.4'

loop_
_exptl_crystal_face_index_h
_exptl_crystal_face_index_k
_exptl_crystal_face_index_l
_exptl_crystal_face_perp_dist
0 1 0 0.0778
0 -1 0 0.0514
-2 0 -1 0.0699
1 -1 -1 0.0863
-1 1 1 0.0972
0 1 -2 0.1697
2 1 2 0.1353
1 -1 1 0.1291
0 0 1 0.1014
1 2 -1 0.1135
-1 -2 1 0.0793
0 1 2 0.0907
1 2 2 0.1107
2 0 -1 0.1437
-1 -1 2 0.0984
-2 -1 -2 0.0927

loop_
_geom_angle_atom_site_label_1
_geom_angle_atom_site_label_2
_geom_angle_atom_site_label_3
_geom_angle
_geom_angle_site_symmetry_1
_geom_angle_site_symmetry_3
_geom_angle_publ_flag
C42 S1 C46 105.93(10) . . ?
C50 S16 C48 106.14(10) . . ?
C60 S24 C86 107.35(11) . . ?
C72 S30 C76 106.46(11) . . ?
C64 O8 C69 117.6(2) . . ?
C64 O8 C41 103.3(4) . . ?
C44 O14 C92 113.80(17) . . ?
C13 O18 C66 113.5(2) . . ?
C3 O22 C32 112.6(2) . . ?
C38 O26 C49 114.53(17) . . ?
O22 C3 H3A 110.1 . . ?
O22 C3 H3B 110.1 . . ?
O22 C3 C49 107.8(2) . . ?
H3A C3 H3B 108.5 . . ?
C49 C3 H3A 110.1 . . ?
C49 C3 H3B 110.1 . . ?
O18 C13 H13A 110.4 . . ?
O18 C13 H13B 110.4 . . ?
O18 C13 C92 106.7(2) . . ?
H13A C13 H13B 108.6 . . ?
C92 C13 H13A 110.4 . . ?
C92 C13 H13B 110.4 . . ?
C51 C25 H25 119.1 . . ?
C51 C25 C76 121.8(2) . . ?
C76 C25 H25 119.1 . . ?
C36 C27 C78 109.8(2) . . ?
C36 C27 C82 110.5(2) . . ?
C36 C27 C95 108.8(2) . . ?
C78 C27 C82 105.4(2) . . ?
C78 C27 C95 110.50(19) . . ?
C95 C27 C82 111.9(2) . . ?
O22 C32 H32A 109.7 . . ?
O22 C32 H32B 109.7 . . ?
O22 C32 C56 109.7(2) . . ?
H32A C32 H32B 108.2 . . ?
C56 C32 H32A 109.7 . . ?
C56 C32 H32B 109.7 . . ?
C53 C34 H34 180.0 . . ?
C27 C36 H36A 109.5 . . ?
C27 C36 H36B 109.5 . . ?
C27 C36 H36C 109.5 . . ?
H36A C36 H36B 109.5 . . ?
H36A C36 H36C 109.5 . . ?
H36B C36 H36C 109.5 . . ?
O26 C38 C42 121.07(19) . . ?
O26 C38 C76 119.91(18) . . ?
C76 C38 C42 119.0(2) . . ?
C56 C40 H40 180.0 . . ?
C38 C42 S1 122.74(16) . . ?
C68 C42 S1 116.54(16) . . ?
C68 C42 C38 120.3(2) . . ?
O14 C44 C48 120.5(2) . . ?
O14 C44 C72 120.51(19) . . ?
C72 C44 C48 118.9(2) . . ?
C54 C46 S1 116.99(16) . . ?
C54 C46 C70 120.1(2) . . ?
C70 C46 S1 122.25(17) . . ?
C44 C48 S16 122.70(17) . . ?
C52 C48 S16 116.45(16) . . ?
C52 C48 C44 120.4(2) . . ?
O26 C49 C3 105.40(19) . . ?
O26 C49 H49A 110.7 . . ?
O26 C49 H49B 110.7 . . ?
C3 C49 H49A 110.7 . . ?
C3 C49 H49B 110.7 . . ?
H49A C49 H49B 108.8 . . ?
C58 C50 S16 116.36(17) . . ?
C58 C50 C64 120.4(2) . . ?
C64 C50 S16 122.61(17) . . ?
C25 C51 C68 117.6(2) . . ?
C25 C51 C74 122.9(2) . . ?
C68 C51 C74 119.5(2) . . ?
C48 C52 H52 119.1 . . ?
C95 C52 C48 121.7(2) . . ?
C95 C52 H52 119.1 . . ?
C34 C53 C66 176.3(4) . . ?
C46 C54 H54 119.1 . . ?
C46 C54 C88 121.8(2) . . ?
C88 C54 H54 119.1 . . ?
C40 C56 C32 179.5(4) . . ?
C50 C58 H58 119.2 . . ?
C90 C58 C50 121.6(2) . . ?
C90 C58 H58 119.2 . . ?
C70 C60 S24 121.70(18) . . ?
C70 C60 C84 120.5(2) . . ?
C84 C60 S24 117.26(17) . . ?
C88 C62 C15 113.2(2) . . ?
C88 C62 C33 110.3(2) . . ?
C88 C62 C55 109.2(2) . . ?
C88 C62 C5 119.7(6) . . ?
C88 C62 C73 100.3(5) . . ?
C88 C62 C79 100.3(6) . . ?
C15 C62 C33 110.2(3) . . ?
C15 C62 C55 107.6(2) . . ?
C33 C62 C55 106.2(2) . . ?
C5 C62 C73 109.7(8) . . ?
C5 C62 C79 127.5(9) . . ?
C79 C62 C73 93.6(9) . . ?
O8 C64 C50 121.21(19) . . ?
O8 C64 C86 120.1(2) . . ?
C50 C64 C86 118.7(2) . . ?
O18 C66 C53 108.9(2) . . ?
O18 C66 H66A 109.9 . . ?
O18 C66 H66B 109.9 . . ?
C53 C66 H66A 109.9 . . ?
C53 C66 H66B 109.9 . . ?
H66A C66 H66B 108.3 . . ?
C42 C68 C51 121.4(2) . . ?
C42 C68 H68 119.3 . . ?
C51 C68 H68 119.3 . . ?
C60 C70 C46 118.6(2) . . ?
O10 C70 C46 121.0(4) . . ?
O10 C70 C60 120.4(4) . . ?
O6 C70 C46 120(2) . . ?
O6 C70 C60 121(2) . . ?
C44 C72 S30 121.78(17) . . ?
C80 C72 S30 118.00(17) . . ?
C80 C72 C44 119.8(2) . . ?
C51 C74 C17 108.1(3) . . ?
C51 C74 C29 109.4(2) . . ?
C51 C74 C31 112.9(3) . . ?
C51 C74 C19 107.4(3) . . ?
C51 C74 C71 110.5(4) . . ?
C51 C74 C81 110.5(4) . . ?
C17 C74 C29 108.7(4) . . ?
C17 C74 C31 115.2(5) . . ?
C31 C74 C29 102.3(4) . . ?
C71 C74 C19 107.0(6) . . ?
C71 C74 C81 118.6(7) . . ?
C81 C74 C19 101.9(6) . . ?
C25 C76 S30 118.32(17) . . ?
C38 C76 S30 121.24(17) . . ?
C38 C76 C25 120.0(2) . . ?
C27 C78 H78A 109.5 . . ?
C27 C78 H78B 109.5 . . ?
C27 C78 H78C 109.5 . . ?
H78A C78 H78B 109.5 . . ?
H78A C78 H78C 109.5 . . ?
H78B C78 H78C 109.5 . . ?
C72 C80 H80 118.9 . . ?
C72 C80 C95 122.1(2) . . ?
C95 C80 H80 118.9 . . ?
C27 C82 H82A 109.5 . . ?
C27 C82 H82B 109.5 . . ?
C27 C82 H82C 109.5 . . ?
H82A C82 H82B 109.5 . . ?
H82A C82 H82C 109.5 . . ?
H82B C82 H82C 109.5 . . ?
C60 C84 H84 119.3 . . ?
C88 C84 C60 121.4(2) . . ?
C88 C84 H84 119.3 . . ?
C64 C86 S24 121.58(18) . . ?
C94 C86 S24 117.60(17) . . ?
C94 C86 C64 120.2(2) . . ?
C54 C88 C62 118.5(2) . . ?
C84 C88 C54 117.5(2) . . ?
C84 C88 C62 124.0(2) . . ?
C58 C90 C94 117.5(2) . . ?
C58 C90 C11 124.3(2) . . ?
C58 C90 C23 113.8(3) . . ?
C94 C90 C11 118.0(2) . . ?
C94 C90 C23 128.3(3) . . ?
O14 C92 C13 105.84(19) . . ?
O14 C92 H92A 110.6 . . ?
O14 C92 H92B 110.6 . . ?
C13 C92 H92A 110.6 . . ?
C13 C92 H92B 110.6 . . ?
H92A C92 H92B 108.7 . . ?
C86 C94 C90 121.6(2) . . ?
C86 C94 H94 119.2 . . ?
C90 C94 H94 119.2 . . ?
C52 C95 C27 121.5(2) . . ?
C52 C95 C80 117.0(2) . . ?
C80 C95 C27 121.5(2) . . ?
C61 O4 C2 113.6(2) . . ?
C70 O10 C7 109.8(3) . . ?
C67 O20 C63 117.0(3) . . ?
O4 C2 H2A 110.4 . . ?
O4 C2 H2B 110.4 . . ?
O4 C2 C7 106.6(3) . . ?
H2A C2 H2B 108.6 . . ?
C7 C2 H2A 110.4 . . ?
C7 C2 H2B 110.4 . . ?
O10 C7 C2 105.8(2) . . ?
O10 C7 H7A 110.6 . . ?
O10 C7 H7B 110.6 . . ?
C2 C7 H7A 110.6 . . ?
C2 C7 H7B 110.6 . . ?
H7A C7 H7B 108.7 . . ?
C62 C15 H15A 109.5 . . ?
C62 C15 H15B 109.5 . . ?
C62 C15 H15C 109.5 . . ?
H15A C15 H15B 109.5 . . ?
H15A C15 H15C 109.5 . . ?
H15B C15 H15C 109.5 . . ?
C74 C17 H17A 109.5 . . ?
C74 C17 H17B 109.5 . . ?
C74 C17 H17C 109.5 . . ?
H17A C17 H17B 109.5 . . ?
H17A C17 H17C 109.5 . . ?
H17B C17 H17C 109.5 . . ?
C74 C29 H29A 109.5 . . ?
C74 C29 H29B 109.5 . . ?
C74 C29 H29C 109.5 . . ?
H29A C29 H29B 109.5 . . ?
H29A C29 H29C 109.5 . . ?
H29B C29 H29C 109.5 . . ?
C74 C31 H31A 109.5 . . ?
C74 C31 H31B 109.5 . . ?
C74 C31 H31C 109.5 . . ?
H31A C31 H31B 109.5 . . ?
H31A C31 H31C 109.5 . . ?
H31B C31 H31C 109.5 . . ?
C62 C33 H33A 109.5 . . ?
C62 C33 H33B 109.5 . . ?
C62 C33 H33C 109.5 . . ?
H33A C33 H33B 109.5 . . ?
H33A C33 H33C 109.5 . . ?
H33B C33 H33C 109.5 . . ?
C59 C35 C61 178.4(4) . . ?
C62 C55 H55A 109.5 . . ?
C62 C55 H55B 109.5 . . ?
C62 C55 H55C 109.5 . . ?
H55A C55 H55B 109.5 . . ?
H55A C55 H55C 109.5 . . ?
H55B C55 H55C 109.5 . . ?
C65 C57 C67 170.9(12) . . ?
C35 C59 H59 180.0 . . ?
O4 C61 C35 112.4(3) . . ?
O4 C61 H61A 109.1 . . ?
O4 C61 H61B 109.1 . . ?
C35 C61 H61A 109.1 . . ?
C35 C61 H61B 109.1 . . ?
H61A C61 H61B 107.9 . . ?
O20 C63 H63A 109.5 . . ?
O20 C63 H63B 109.5 . . ?
O20 C63 C69 110.5(3) . . ?
H63A C63 H63B 108.1 . . ?
C69 C63 H63A 109.5 . . ?
C69 C63 H63B 109.5 . . ?
C57 C65 H65 180.0 . . ?
O20 C67 C57 115.9(4) . . ?
O20 C67 H67A 108.3 . . ?
O20 C67 H67B 108.3 . . ?
C57 C67 H67A 108.3 . . ?
C57 C67 H67B 108.3 . . ?
H67A C67 H67B 107.4 . . ?
O8 C69 C63 107.4(3) . . ?
O8 C69 H69A 110.2 . . ?
O8 C69 H69B 110.2 . . ?
C63 C69 H69A 110.2 . . ?
C63 C69 H69B 110.2 . . ?
H69A C69 H69B 108.5 . . ?
H87A C87 H87B 109.5 . . ?
H87A C87 H87C 109.5 . . ?
H87B C87 H87C 109.5 . . ?
C11 C87 H87A 109.5 . . ?
C11 C87 H87B 109.5 . . ?
C11 C87 H87C 109.5 . . ?
C87 C11 C90 110.3(2) . . ?
C87 C11 C45 109.5 . . ?
C45 C11 C90 110.4(3) . . ?
C89 C11 C90 107.7(2) . . ?
C89 C11 C87 109.5 . . ?
C89 C11 C45 109.5 . . ?
C11 C45 H45A 109.5 . . ?
C11 C45 H45B 109.5 . . ?
C11 C45 H45C 109.5 . . ?
H45A C45 H45B 109.5 . . ?
H45A C45 H45C 109.5 . . ?
H45B C45 H45C 109.5 . . ?
C11 C89 H89A 109.5 . . ?
C11 C89 H89B 109.5 . . ?
C11 C89 H89C 109.5 . . ?
H89A C89 H89B 109.5 . . ?
H89A C89 H89C 109.5 . . ?
H89B C89 H89C 109.5 . . ?
C70 O6 C85 135.3(14) . . ?
C37 O12 C9 112.1(8) . . ?
C43 O28 C21 119.6(16) . . ?
C62 C5 H5A 109.5 . . ?
C62 C5 H5B 109.5 . . ?
C62 C5 H5C 109.5 . . ?
H5A C5 H5B 109.5 . . ?
H5A C5 H5C 109.5 . . ?
H5B C5 H5C 109.5 . . ?
O12 C9 H9A 109.7 . . ?
O12 C9 H9B 109.7 . . ?
O12 C9 C41 110.0(6) . . ?
H9A C9 H9B 108.2 . . ?
C41 C9 H9A 109.7 . . ?
C41 C9 H9B 109.7 . . ?
C74 C19 H19A 109.5 . . ?
C74 C19 H19B 109.5 . . ?
C74 C19 H19C 109.5 . . ?
H19A C19 H19B 109.5 . . ?
H19A C19 H19C 109.5 . . ?
H19B C19 H19C 109.5 . . ?
O28 C21 H21A 110.7 . . ?
O28 C21 H21B 110.7 . . ?
O28 C21 C85 105.5(13) . . ?
H21A C21 H21B 108.8 . . ?
C85 C21 H21A 110.7 . . ?
C85 C21 H21B 110.7 . . ?
O12 C37 H37A 109.8 . . ?
O12 C37 H37B 109.8 . . ?
O12 C37 C83 109.6(10) . . ?
H37A C37 H37B 108.2 . . ?
C83 C37 H37A 109.8 . . ?
C83 C37 H37B 109.8 . . ?
C75 C39 H39 180.0 . . ?
O8 C41 C9 102.4(5) . . ?
O8 C41 H41A 111.3 . . ?
O8 C41 H41B 111.3 . . ?
C9 C41 H41A 111.3 . . ?
C9 C41 H41B 111.3 . . ?
H41A C41 H41B 109.2 . . ?
O28 C43 H43A 108.1 . . ?
O28 C43 H43B 108.1 . . ?
O28 C43 C75 116.8(14) . . ?
H43A C43 H43B 107.3 . . ?
C75 C43 H43A 108.1 . . ?
C75 C43 H43B 108.1 . . ?
C74 C71 H71A 109.5 . . ?
C74 C71 H71B 109.5 . . ?
C74 C71 H71C 109.5 . . ?
H71A C71 H71B 109.5 . . ?
H71A C71 H71C 109.5 . . ?
H71B C71 H71C 109.5 . . ?
C62 C73 H73A 109.5 . . ?
C62 C73 H73B 109.5 . . ?
C62 C73 H73C 109.5 . . ?
H73A C73 H73B 109.5 . . ?
H73A C73 H73C 109.5 . . ?
H73B C73 H73C 109.5 . . ?
C39 C75 C43 174.3(14) . . ?
C83 C77 H77 180.0 . . ?
C62 C79 H79A 109.5 . . ?
C62 C79 H79B 109.5 . . ?
C62 C79 H79C 109.5 . . ?
H79A C79 H79B 109.5 . . ?
H79A C79 H79C 109.5 . . ?
H79B C79 H79C 109.5 . . ?
C74 C81 H81A 109.5 . . ?
C74 C81 H81B 109.5 . . ?
C74 C81 H81C 109.5 . . ?
H81A C81 H81B 109.5 . . ?
H81A C81 H81C 109.5 . . ?
H81B C81 H81C 109.5 . . ?
C77 C83 C37 164(4) . . ?
O6 C85 C21 116.8(10) . . ?
O6 C85 H85A 108.1 . . ?
O6 C85 H85B 108.1 . . ?
C21 C85 H85A 108.1 . . ?
C21 C85 H85B 108.1 . . ?
H85A C85 H85B 107.3 . . ?
H91A C91 H91B 109.5 . . ?
H91A C91 H91C 109.5 . . ?
H91B C91 H91C 109.5 . . ?
C23 C91 H91A 109.5 . . ?
C23 C91 H91B 109.5 . . ?
C23 C91 H91C 109.5 . . ?
C91 C23 C90 105.3(5) . . ?
C47 C23 C90 115.0(4) . . ?
C47 C23 C91 109.5 . . ?
C47 C23 C93 109.5 . . ?
C93 C23 C90 108.0(4) . . ?
C93 C23 C91 109.5 . . ?
C23 C47 H47A 109.5 . . ?
C23 C47 H47B 109.5 . . ?
C23 C47 H47C 109.5 . . ?
H47A C47 H47B 109.5 . . ?
H47A C47 H47C 109.5 . . ?
H47B C47 H47C 109.5 . . ?
C23 C93 H93A 109.5 . . ?
C23 C93 H93B 109.5 . . ?
C23 C93 H93C 109.5 . . ?
H93A C93 H93B 109.5 . . ?
H93A C93 H93C 109.5 . . ?
H93B C93 H93C 109.5 . . ?

loop_
_geom_bond_atom_site_label_1
_geom_bond_atom_site_label_2
_geom_bond_distance
_geom_bond_site_symmetry_2
_geom_bond_publ_flag
S1 C42 1.769(2) . ?
S1 C46 1.769(2) . ?
S16 C48 1.771(2) . ?
S16 C50 1.769(2) . ?
S24 C60 1.773(2) . ?
S24 C86 1.776(2) . ?
S30 C72 1.778(2) . ?
S30 C76 1.781(2) . ?
O8 C64 1.372(3) . ?
O8 C69 1.446(3) . ?
O8 C41 1.446(3) . ?
O14 C44 1.373(3) . ?
O14 C92 1.426(3) . ?
O18 C13 1.402(3) . ?
O18 C66 1.408(3) . ?
O22 C3 1.396(3) . ?
O22 C32 1.409(3) . ?
O26 C38 1.374(3) . ?
O26 C49 1.433(3) . ?
C3 H3A 0.9900 . ?
C3 H3B 0.9900 . ?
C3 C49 1.502(3) . ?
C13 H13A 0.9900 . ?
C13 H13B 0.9900 . ?
C13 C92 1.508(3) . ?
C25 H25 0.9500 . ?
C25 C51 1.392(4) . ?
C25 C76 1.394(3) . ?
C27 C36 1.520(4) . ?
C27 C78 1.531(4) . ?
C27 C82 1.552(4) . ?
C27 C95 1.536(3) . ?
C32 H32A 0.9900 . ?
C32 H32B 0.9900 . ?
C32 C56 1.462(4) . ?
C34 H34 0.9500 . ?
C34 C53 1.163(4) . ?
C36 H36A 0.9800 . ?
C36 H36B 0.9800 . ?
C36 H36C 0.9800 . ?
C38 C42 1.398(3) . ?
C38 C76 1.393(3) . ?
C40 H40 0.9500 . ?
C40 C56 1.160(5) . ?
C42 C68 1.392(3) . ?
C44 C48 1.395(3) . ?
C44 C72 1.394(3) . ?
C46 C54 1.392(3) . ?
C46 C70 1.401(3) . ?
C48 C52 1.394(3) . ?
C49 H49A 0.9900 . ?
C49 H49B 0.9900 . ?
C50 C58 1.392(3) . ?
C50 C64 1.397(3) . ?
C51 C68 1.397(3) . ?
C51 C74 1.543(3) . ?
C52 H52 0.9500 . ?
C52 C95 1.391(3) . ?
C53 C66 1.458(4) . ?
C54 H54 0.9500 . ?
C54 C88 1.397(3) . ?
C58 H58 0.9500 . ?
C58 C90 1.392(3) . ?
C60 C70 1.390(3) . ?
C60 C84 1.401(3) . ?
C62 C88 1.536(3) . ?
C62 C15 1.543(2) . ?
C62 C33 1.544(2) . ?
C62 C55 1.545(2) . ?
C62 C5 1.543(2) . ?
C62 C73 1.544(2) . ?
C62 C79 1.544(2) . ?
C64 C86 1.399(3) . ?
C66 H66A 0.9900 . ?
C66 H66B 0.9900 . ?
C68 H68 0.9500 . ?
C70 O10 1.371(3) . ?
C70 O6 1.371(3) . ?
C72 C80 1.393(3) . ?
C74 C17 1.544(3) . ?
C74 C29 1.546(3) . ?
C74 C31 1.545(3) . ?
C74 C19 1.546(3) . ?
C74 C71 1.545(3) . ?
C74 C81 1.545(3) . ?
C78 H78A 0.9800 . ?
C78 H78B 0.9800 . ?
C78 H78C 0.9800 . ?
C80 H80 0.9500 . ?
C80 C95 1.402(3) . ?
C82 H82A 0.9800 . ?
C82 H82B 0.9800 . ?
C82 H82C 0.9800 . ?
C84 H84 0.9500 . ?
C84 C88 1.390(3) . ?
C86 C94 1.393(3) . ?
C90 C94 1.399(4) . ?
C90 C11 1.550(3) . ?
C90 C23 1.550(3) . ?
C92 H92A 0.9900 . ?
C92 H92B 0.9900 . ?
C94 H94 0.9500 . ?
O4 C2 1.432(3) . ?
O4 C61 1.415(3) . ?
O10 C7 1.451(4) . ?
O20 C63 1.426(3) . ?
O20 C67 1.405(4) . ?
C2 H2A 0.9900 . ?
C2 H2B 0.9900 . ?
C2 C7 1.497(4) . ?
C7 H7A 0.9900 . ?
C7 H7B 0.9900 . ?
C15 H15A 0.9800 . ?
C15 H15B 0.9800 . ?
C15 H15C 0.9800 . ?
C17 H17A 0.9800 . ?
C17 H17B 0.9800 . ?
C17 H17C 0.9800 . ?
C29 H29A 0.9800 . ?
C29 H29B 0.9800 . ?
C29 H29C 0.9800 . ?
C31 H31A 0.9800 . ?
C31 H31B 0.9800 . ?
C31 H31C 0.9800 . ?
C33 H33A 0.9800 . ?
C33 H33B 0.9800 . ?
C33 H33C 0.9800 . ?
C35 C59 1.192(4) . ?
C35 C61 1.463(4) . ?
C55 H55A 0.9800 . ?
C55 H55B 0.9800 . ?
C55 H55C 0.9800 . ?
C57 C65 1.187(9) . ?
C57 C67 1.482(6) . ?
C59 H59 0.9500 . ?
C61 H61A 0.9900 . ?
C61 H61B 0.9900 . ?
C63 H63A 0.9900 . ?
C63 H63B 0.9900 . ?
C63 C69 1.505(4) . ?
C65 H65 0.9500 . ?
C67 H67A 0.9900 . ?
C67 H67B 0.9900 . ?
C69 H69A 0.9900 . ?
C69 H69B 0.9900 . ?
C87 H87A 0.9800 . ?
C87 H87B 0.9800 . ?
C87 H87C 0.9800 . ?
C87 C11 1.5382 . ?
C11 C45 1.5386 . ?
C11 C89 1.5381 . ?
C45 H45A 0.9800 . ?
C45 H45B 0.9800 . ?
C45 H45C 0.9800 . ?
C89 H89A 0.9800 . ?
C89 H89B 0.9800 . ?
C89 H89C 0.9800 . ?
O6 C85 1.451(4) . ?
O12 C9 1.427(4) . ?
O12 C37 1.405(4) . ?
O28 C21 1.432(4) . ?
O28 C43 1.415(3) . ?
C5 H5A 0.9800 . ?
C5 H5B 0.9800 . ?
C5 H5C 0.9800 . ?
C9 H9A 0.9900 . ?
C9 H9B 0.9900 . ?
C9 C41 1.504(4) . ?
C19 H19A 0.9800 . ?
C19 H19B 0.9800 . ?
C19 H19C 0.9800 . ?
C21 H21A 0.9900 . ?
C21 H21B 0.9900 . ?
C21 C85 1.497(4) . ?
C37 H37A 0.9900 . ?
C37 H37B 0.9900 . ?
C37 C83 1.482(6) . ?
C39 H39 0.9500 . ?
C39 C75 1.193(5) . ?
C41 H41A 0.9900 . ?
C41 H41B 0.9900 . ?
C43 H43A 0.9900 . ?
C43 H43B 0.9900 . ?
C43 C75 1.464(4) . ?
C71 H71A 0.9800 . ?
C71 H71B 0.9800 . ?
C71 H71C 0.9800 . ?
C73 H73A 0.9800 . ?
C73 H73B 0.9800 . ?
C73 H73C 0.9800 . ?
C77 H77 0.9500 . ?
C77 C83 1.187(10) . ?
C79 H79A 0.9800 . ?
C79 H79B 0.9800 . ?
C79 H79C 0.9800 . ?
C81 H81A 0.9800 . ?
C81 H81B 0.9800 . ?
C81 H81C 0.9800 . ?
C85 H85A 0.9900 . ?
C85 H85B 0.9900 . ?
C91 H91A 0.9800 . ?
C91 H91B 0.9800 . ?
C91 H91C 0.9800 . ?
C91 C23 1.5385 . ?
C23 C47 1.5381 . ?
C23 C93 1.5383 . ?
C47 H47A 0.9800 . ?
C47 H47B 0.9800 . ?
C47 H47C 0.9800 . ?
C93 H93A 0.9800 . ?
C93 H93B 0.9800 . ?
C93 H93C 0.9800 . ?

loop_
_exptl_oxdiff_crystal_face_indexfrac_h
_exptl_oxdiff_crystal_face_indexfrac_k
_exptl_oxdiff_crystal_face_indexfrac_l
_exptl_oxdiff_crystal_face_x
_exptl_oxdiff_crystal_face_y
_exptl_oxdiff_crystal_face_z
-0.0016 0.9997 0.0003 -0.0540 0.0035 -0.0564
0.0016 -0.9997 -0.0003 0.0540 -0.0035 0.0564
-2.0011 -0.0015 -0.9987 0.1666 -0.0725 -0.1646
1.0017 -0.9988 -1.0018 0.0425 0.1079 0.0745
-1.0017 0.9988 1.0018 -0.0425 -0.1079 -0.0745
-0.0023 0.9998 -2.0009 0.0416 0.1037 -0.1419
1.9999 1.0011 1.9996 -0.2684 0.0259 0.1509
1.0023 -0.9989 0.9994 -0.0531 0.0077 0.1600
0.0003 -0.0001 1.0006 -0.0478 -0.0501 0.0427
0.9969 2.0002 -1.0010 -0.1197 0.1184 -0.0946
-0.9969 -2.0002 1.0010 0.1197 -0.1184 0.0946
-0.0009 0.9995 2.0015 -0.1496 -0.0967 0.0291
0.9979 2.0000 2.0009 -0.2630 -0.0319 0.0337
2.0005 0.0017 -1.0025 -0.0710 0.1727 0.0791
-0.9981 -1.0006 2.0019 0.0178 -0.1650 0.0809
-1.9999 -1.0011 -1.9996 0.2684 -0.0259 -0.1509
